data_1521674
loop_
_publ_author_name
'Niu, J.-Y.'
'Wang, J.-P.'
'Yan, B.'
'Dang, D.-B.'
'Zhou, Z.-Y.'

_publ_section_title
;
 Preparation, characterization and crystal structure of an intermolecular
 compound based on H~3~PMo~12~O~40~ . n(H~2~O) and diethylamine
;
_journal_issue 1
_journal_name_full 'Journal of Chemical Crystallography'
_journal_page_first 43
_journal_page_last 48
_journal_paper_doi 10.1023/A:1009546132511
_journal_volume 30
_journal_year 2000
_chemical_formula_sum 'C20 H60 Mo12 N5 O41 P'
_chemical_name_systematic '(H3 (P Mo12 O40)) ((C H3 C H2)2 N H)5 (H2 O)'
_space_group_IT_number 2
_symmetry_space_group_name_Hall '-P 1'
_symmetry_space_group_name_H-M 'P -1'
_cell_angle_alpha 94.87
_cell_angle_beta 94.755
_cell_angle_gamma 113.81
_cell_formula_units_Z 2
_cell_length_a 12.0786
_cell_length_b 12.102
_cell_length_c 21.416
_cell_volume 2830.040
_citation_journal_id_ASTM JCCYEV
_cod_data_source_file Niu_JCCYEV_2000_1458.cif
_cod_data_source_block C20H60Mo12N5O41P1
_cod_original_cell_volume 2830.04
_cod_original_formula_sum 'C20 H60 Mo12 N5 O41 P1'
_cod_database_code 1521674

loop_
_symmetry_equiv_pos_as_xyz
x,y,z
-x,-y,-z

loop_
_atom_site_label
_atom_site_type_symbol
_atom_site_fract_x
_atom_site_fract_y
_atom_site_fract_z
_atom_site_occupancy
_atom_site_U_iso_or_equiv
Mo12 Mo+6 0.4198 0.9457 0.2312 1 0.0
C9 C 0.1145 0.2261 0.0461 1 0.0
C17 C 0.6511 0.2966 0.1937 1 0.0
O12 O-2 0.5671 0.9811 0.2364 1 0.0
Mo3 Mo+6 0.254 0.0138 0.1183 1 0.0
O1 O-2 0.2032 0.333 0.2205 1 0.0
O35 O-2 0.9274 0.5858 0.212 1 0.0
O28 O-2 0.1452 0.7709 0.4166 1 0.0
O4 O-2 0.4676 0.2223 0.402 1 0.0
N3 N 0.0027 0.232 0.0155 1 0.0
O11 O-2 0.6662 0.7962 0.279 1 0.0
N5 N 0.6539 0.262 0.2579 1 0.0
O26 O-2 0.4044 0.0315 0.1627 1 0.0
Mo7 Mo+6 0.1922 0.7181 0.1327 1 0.0
C2 C 0.5911 0.9507 0.0723 1 0.0
O19 O-2 0.7608 0.6807 0.1986 1 0.0
C20 C 0.7582 0.3676 0.3825 1 0.0
O24 O-2 0.8063 0.9115 0.1883 1 0.0
O39 O-2 0.1105 0.7949 0.2965 1 0.0
O14 O-2 0.0887 0.1937 0.3115 1 0.0
O29 O-2 0.0347 0.9184 0.3952 1 0.0
O36 O-2 0.1526 0.6312 0.2023 1 0.0
O37 O-2 0.1536 0.0138 0.2862 1 0.0
N2 N 0.2407 0.4547 0.3802 1 0.0
Mo1 Mo+6 0.1804 0.1966 0.2399 1 0.0
O33 O-2 0.1981 0.6404 0.3281 1 0.0
O8 O-2 0.3822 0.7919 0.4207 1 0.0
N4 N 0.7667 0.9959 0.484 1 0.0
C8 C 0.4319 0.5418 0.3306 1 0.0
O3 O-2 0.3006 0.0928 0.0577 1 0.0
C11 C 0.9744 0.334 0.0412 1 0.0
C16 C 0.663 0.0366 0.3899 1 0.0
O2 O-2 0.8752 0.0073 0.0762 1 0.0
C18 C 0.6342 0.2484 0.1239 1 0.0
O41 O-2 0.8262 0.1717 0.2499 1 0.0
O13 O-2 0.319 0.2381 0.3016 1 0.0
C5 C 0.1805 0.431 0.4381 1 0.0
O23 O-2 0.8612 0.7468 0.3198 1 0.0
O5 O-2 0.992 0.1242 0.4237 1 0.0
O30 O-2 0.3142 0.9742 0.3844 1 0.0
O21 O-2 0.3588 0.8017 0.1719 1 0.0
O22 O-2 0.4143 0.0727 0.2882 1 0.0
O18 O-2 0.9064 0.973 0.3094 1 0.0
Mo8 Mo+6 0.2819 0.8079 0.3672 1 0.0
C1 C 0.5713 0.8194 0.0616 1 0.0
C12 C 0.9621 0.3358 0.11 1 0.0
Mo4 Mo+6 0.346 0.1284 0.3528 1 0.0
O7 O-2 0.2078 0.6181 0.0796 1 0.0
C15 C 0.6664 0.0267 0.4591 1 0.0
O9 O-2 0.9068 0.6984 0.4419 1 0.0
O17 O-2 0.2184 0.1368 0.3995 1 0.0
C6 C 0.0461 0.4089 0.4277 1 0.0
Mo2 Mo+6 0.9314 0.9509 0.1337 1 0.0
C14 C 0.6593 0.7708 0.4536 1 0.0
C19 C 0.7071 0.3545 0.3136 1 0.0
O32 O-2 0.8629 0.7814 0.1009 1 0.0
O25 O-2 0.0814 0.9655 0.1051 1 0.0
O31 O-2 0.2279 0.8543 0.0834 1 0.0
C7 C 0.3742 0.4972 0.3891 1 0.0
O6 O-2 0.7779 0.5328 0.0978 1 0.0
Mo11 Mo+6 0.8034 0.8197 0.2601 1 0.0
Mo10 Mo+6 0.0544 0.5804 0.2687 1 0.0
Mo9 Mo+6 0.9864 0.7461 0.3817 1 0.0
Mo5 Mo+6 0.0491 0.0687 0.3663 1 0.0
P1 P+5 0.114 0.8861 0.2501 1 0.0
O10 O-2 0.0189 0.4333 0.2637 1 0.0
O27 O-2 0.3682 0.8468 0.2976 1 0.0
Mo6 Mo+6 0.8716 0.6541 0.1472 1 0.0
O40 O-2 0.2051 0.8896 0.2034 1 0.0
C13 C 0.7735 0.8845 0.4535 1 0.0
C10 C 0.2299 0.3392 0.0471 1 0.0
O16 O-2 0.2529 0.1385 0.1803 1 0.0
C4 C 0.46 0.5675 0.1682 1 0.0
O38 O-2 0.9867 0.8467 0.2137 1 0.0
C3 C 0.5017 0.6246 0.1099 1 0.0
O34 O-2 0.9681 0.5957 0.3378 1 0.0
N1 N 0.5454 0.7602 0.1199 1 0.0
O20 O-2 0.0263 0.6863 0.1158 1 0.0
O15 O-2 0.027 0.0936 0.1908 1 0.0
